data_2227689
loop_
_publ_author_name
'Chakkaravarthi, G.'
'Panchatcharam, R.'
'Dhayalan, V.'
'Mohanakrishnan, A. K.'
'Manivannan, V.'

_publ_section_title
;
 (4-Bromophenyl)(1-phenylsulfonyl-1<i>H</i>-indol-2-yl)methanone
;
_journal_coeditor_code IS2617
_journal_issue 11
_journal_name_full 'Acta Crystallographica Section E'
_journal_page_first o2957
_journal_paper_doi 10.1107/S160053681004198X
_journal_volume 66
_journal_year 2010
_chemical_formula_iupac 'C21 H14 Br N O3 S'
_chemical_formula_moiety 'C21 H14 Br N O3 S'
_chemical_formula_sum 'C21 H14 Br N O3 S'
_chemical_formula_weight 440.30
_chemical_name_systematic
;
(4-Bromophenyl)(1-phenylsulfonyl-1<i>H</i>-indol-2-yl)methanone
;
_space_group_IT_number 14
_symmetry_cell_setting monoclinic
_symmetry_space_group_name_Hall '-P 2yn'
_symmetry_space_group_name_H-M 'P 1 21/n 1'
_atom_sites_solution_hydrogens geom
_atom_sites_solution_primary direct
_atom_sites_solution_secondary difmap
_audit_creation_method SHELXL-97
_cell_angle_alpha 90.00
_cell_angle_beta 93.388(3)
_cell_angle_gamma 90.00
_cell_formula_units_Z 4
_cell_length_a 8.482(3)
_cell_length_b 25.780(4)
_cell_length_c 8.690(3)
_cell_measurement_reflns_used 4249
_cell_measurement_temperature 295(2)
_cell_measurement_theta_max 24.4
_cell_measurement_theta_min 2.5
_cell_volume 1896.9(10)
_computing_cell_refinement '<i>SAINT</i> (Bruker, 2004)'
_computing_data_collection '<i>APEX2</i> (Bruker, 2004)'
_computing_data_reduction '<i>SAINT</i> (Bruker, 2004)'
_computing_molecular_graphics '<i>PLATON</i> (Spek, 2009)'
_computing_publication_material '<i>SHELXL97</i> (Sheldrick, 2008)'
_computing_structure_refinement '<i>SHELXL97</i> (Sheldrick, 2008)'
_computing_structure_solution '<i>SHELXS97</i> (Sheldrick, 2008)'
_diffrn_ambient_temperature 295(2)
_diffrn_measured_fraction_theta_full 0.990
_diffrn_measured_fraction_theta_max 0.990
_diffrn_measurement_device_type 'Bruker Kappa APEXII'
_diffrn_measurement_method '\w and \f'
_diffrn_radiation_monochromator graphite
_diffrn_radiation_source 'fine-focus sealed tube'
_diffrn_radiation_type MoK\a
_diffrn_radiation_wavelength 0.71073
_diffrn_reflns_av_R_equivalents 0.0351
_diffrn_reflns_av_sigmaI/netI 0.0373
_diffrn_reflns_limit_h_max 11
_diffrn_reflns_limit_h_min -9
_diffrn_reflns_limit_k_max 34
_diffrn_reflns_limit_k_min -29
_diffrn_reflns_limit_l_max 11
_diffrn_reflns_limit_l_min -9
_diffrn_reflns_number 18123
_diffrn_reflns_theta_full 28.41
_diffrn_reflns_theta_max 28.41
_diffrn_reflns_theta_min 1.58
_diffrn_standards_interval_count 0
_diffrn_standards_interval_time 0
_diffrn_standards_number 0
_exptl_absorpt_coefficient_mu 2.298
_exptl_absorpt_correction_T_max 0.6564
_exptl_absorpt_correction_T_min 0.6085
_exptl_absorpt_correction_type multi-scan
_exptl_absorpt_process_details '(SADABS; Sheldrick, 1996)'
_exptl_crystal_colour colourless
_exptl_crystal_density_diffrn 1.542
_exptl_crystal_density_method 'not measured'
_exptl_crystal_description block
_exptl_crystal_F_000 888
_exptl_crystal_size_max 0.24
_exptl_crystal_size_mid 0.22
_exptl_crystal_size_min 0.20
_refine_diff_density_max 0.615
_refine_diff_density_min -0.460
_refine_ls_extinction_method none
_refine_ls_goodness_of_fit_ref 1.033
_refine_ls_hydrogen_treatment constr
_refine_ls_matrix_type full
_refine_ls_number_parameters 244
_refine_ls_number_reflns 4736
_refine_ls_number_restraints 0
_refine_ls_restrained_S_all 1.033
_refine_ls_R_factor_all 0.0841
_refine_ls_R_factor_gt 0.0440
_refine_ls_shift/su_max 0.000
_refine_ls_shift/su_mean 0.000
_refine_ls_structure_factor_coef Fsqd
_refine_ls_weighting_details 'calc w=1/[\s^2^(Fo^2^)+(0.0445P)^2^+0.6759P] where P=(Fo^2^+2Fc^2^)/3'
_refine_ls_weighting_scheme calc
_refine_ls_wR_factor_gt 0.0974
_refine_ls_wR_factor_ref 0.1111
_reflns_number_gt 2944
_reflns_number_total 4736
_reflns_threshold_expression I>2sigma(I)
_cod_data_source_file is2617.cif
_cod_data_source_block I
_cod_original_sg_symbol_H-M 'P 21/n'
_cod_database_code 2227689
_cod_database_fobs_code 2227689

loop_
_symmetry_equiv_pos_as_xyz
'x, y, z'
'-x+1/2, y+1/2, -z+1/2'
'-x, -y, -z'
'x-1/2, -y-1/2, z-1/2'

loop_
_atom_site_type_symbol
_atom_site_label
_atom_site_fract_x
_atom_site_fract_y
_atom_site_fract_z
_atom_site_U_iso_or_equiv
_atom_site_adp_type
_atom_site_calc_flag
_atom_site_refinement_flags
_atom_site_occupancy
_atom_site_disorder_assembly
_atom_site_disorder_group
Br Br1 0.24312(5) 0.018422(12) 0.53534(5) 0.09126(18) Uani d . 1 . .
S S1 0.26404(8) 0.34303(3) 0.83609(7) 0.04855(18) Uani d . 1 . .
O O1 0.3198(2) 0.38893(8) 0.9118(2) 0.0648(5) Uani d . 1 . .
O O2 0.2576(3) 0.29550(8) 0.9169(2) 0.0737(6) Uani d . 1 . .
O O3 0.5440(2) 0.24395(7) 0.8349(2) 0.0671(6) Uani d . 1 . .
N N1 0.3837(2) 0.33357(7) 0.6910(2) 0.0421(5) Uani d . 1 . .
C C1 0.0793(3) 0.35548(11) 0.7418(3) 0.0494(6) Uani d . 1 . .
C C2 0.0204(4) 0.40492(12) 0.7428(4) 0.0703(9) Uani d . 1 . .
H H2 0.0751 0.4312 0.7965 0.084 Uiso calc R 1 . .
C C3 -0.1230(4) 0.41519(17) 0.6619(5) 0.0963(12) Uani d . 1 . .
H H3 -0.1637 0.4487 0.6586 0.116 Uiso calc R 1 . .
C C4 -0.2035(4) 0.3756(2) 0.5872(5) 0.1035(14) Uani d . 1 . .
H H4 -0.3000 0.3824 0.5347 0.124 Uiso calc R 1 . .
C C5 -0.1456(4) 0.32696(18) 0.5883(4) 0.0901(12) Uani d . 1 . .
H H5 -0.2021 0.3006 0.5369 0.108 Uiso calc R 1 . .
C C6 -0.0021(4) 0.31602(12) 0.6658(3) 0.0650(8) Uani d . 1 . .
H H6 0.0386 0.2825 0.6665 0.078 Uiso calc R 1 . .
C C7 0.4047(3) 0.28357(9) 0.6256(3) 0.0410(5) Uani d . 1 . .
C C8 0.4166(3) 0.28833(10) 0.4728(3) 0.0488(6) Uani d . 1 . .
H H8 0.4315 0.2612 0.4045 0.059 Uiso calc R 1 . .
C C9 0.4027(3) 0.34192(10) 0.4327(3) 0.0477(6) Uani d . 1 . .
C C10 0.4108(4) 0.36829(14) 0.2933(4) 0.0706(9) Uani d . 1 . .
H H10 0.4263 0.3505 0.2024 0.085 Uiso calc R 1 . .
C C11 0.3955(4) 0.42089(15) 0.2939(4) 0.0827(11) Uani d . 1 . .
H H11 0.4003 0.4391 0.2019 0.099 Uiso calc R 1 . .
C C12 0.3731(4) 0.44741(12) 0.4272(5) 0.0769(10) Uani d . 1 . .
H H12 0.3629 0.4833 0.4230 0.092 Uiso calc R 1 . .
C C13 0.3650(3) 0.42278(11) 0.5686(4) 0.0613(7) Uani d . 1 . .
H H13 0.3494 0.4410 0.6587 0.074 Uiso calc R 1 . .
C C14 0.3816(3) 0.36928(9) 0.5669(3) 0.0438(6) Uani d . 1 . .
C C15 0.4561(3) 0.23788(10) 0.7209(3) 0.0471(6) Uani d . 1 . .
C C16 0.4037(3) 0.18560(9) 0.6675(3) 0.0430(6) Uani d . 1 . .
C C17 0.2741(3) 0.17786(10) 0.5660(3) 0.0486(6) Uani d . 1 . .
H H17 0.2187 0.2062 0.5244 0.058 Uiso calc R 1 . .
C C18 0.2266(3) 0.12794(11) 0.5260(3) 0.0566(7) Uani d . 1 . .
H H18 0.1389 0.1226 0.4584 0.068 Uiso calc R 1 . .
C C19 0.3100(3) 0.08671(10) 0.5870(3) 0.0566(7) Uani d . 1 . .
C C20 0.4411(4) 0.09344(11) 0.6858(4) 0.0656(8) Uani d . 1 . .
H H20 0.4980 0.0650 0.7246 0.079 Uiso calc R 1 . .
C C21 0.4865(3) 0.14285(10) 0.7260(3) 0.0586(7) Uani d . 1 . .
H H21 0.5744 0.1478 0.7936 0.070 Uiso calc R 1 . .

loop_
_atom_site_aniso_label
_atom_site_aniso_U_11
_atom_site_aniso_U_22
_atom_site_aniso_U_33
_atom_site_aniso_U_12
_atom_site_aniso_U_13
_atom_site_aniso_U_23
Br1 0.1039(3) 0.04279(18) 0.1244(4) -0.01215(17) -0.0165(2) -0.00695(18)
S1 0.0576(4) 0.0482(4) 0.0396(3) 0.0031(3) 0.0004(3) -0.0035(3)
O1 0.0676(13) 0.0651(12) 0.0596(11) 0.0067(10) -0.0144(10) -0.0246(10)
O2 0.0985(17) 0.0670(13) 0.0573(12) 0.0100(11) 0.0197(11) 0.0186(10)
O3 0.0788(14) 0.0531(11) 0.0650(12) 0.0036(10) -0.0339(11) -0.0042(9)
N1 0.0464(12) 0.0357(10) 0.0439(11) 0.0020(9) -0.0010(9) 0.0010(8)
C1 0.0446(15) 0.0566(15) 0.0475(14) -0.0042(12) 0.0073(12) -0.0093(12)
C2 0.0522(18) 0.066(2) 0.092(2) 0.0062(15) -0.0045(16) -0.0181(17)
C3 0.059(2) 0.103(3) 0.125(3) 0.022(2) -0.008(2) -0.009(3)
C4 0.045(2) 0.163(5) 0.102(3) -0.002(3) -0.0044(19) -0.031(3)
C5 0.054(2) 0.129(4) 0.088(3) -0.031(2) 0.0063(18) -0.041(2)
C6 0.0609(19) 0.0685(19) 0.0671(19) -0.0180(15) 0.0171(16) -0.0198(15)
C7 0.0391(13) 0.0378(12) 0.0452(14) 0.0000(10) -0.0038(10) -0.0029(10)
C8 0.0482(15) 0.0539(15) 0.0439(15) -0.0019(12) -0.0018(12) -0.0090(12)
C9 0.0382(14) 0.0604(16) 0.0438(14) -0.0065(12) -0.0029(11) 0.0067(12)
C10 0.071(2) 0.086(2) 0.0539(18) -0.0102(17) -0.0008(15) 0.0200(16)
C11 0.079(2) 0.095(3) 0.073(2) -0.014(2) -0.0080(18) 0.041(2)
C12 0.067(2) 0.0518(17) 0.110(3) -0.0056(15) -0.0073(19) 0.0329(19)
C13 0.0565(18) 0.0475(15) 0.079(2) -0.0009(13) -0.0005(15) 0.0073(14)
C14 0.0349(13) 0.0428(13) 0.0533(15) -0.0032(10) -0.0025(11) 0.0084(11)
C15 0.0449(14) 0.0445(13) 0.0508(15) 0.0057(11) -0.0058(12) -0.0023(11)
C16 0.0421(14) 0.0387(12) 0.0475(14) 0.0047(10) -0.0035(11) 0.0000(10)
C17 0.0422(14) 0.0431(13) 0.0590(16) 0.0047(11) -0.0100(12) -0.0004(11)
C18 0.0470(16) 0.0503(16) 0.0707(18) -0.0045(12) -0.0114(14) -0.0017(13)
C19 0.0585(17) 0.0387(13) 0.0719(19) -0.0029(12) -0.0005(14) -0.0020(12)
C20 0.071(2) 0.0425(15) 0.080(2) 0.0129(14) -0.0178(16) 0.0013(14)
C21 0.0556(17) 0.0489(15) 0.0685(18) 0.0082(13) -0.0212(14) 0.0000(13)

loop_
_atom_type_symbol
_atom_type_description
_atom_type_scat_dispersion_real
_atom_type_scat_dispersion_imag
_atom_type_scat_source
C C 0.0033 0.0016 'International Tables Vol C Tables 4.2.6.8 and 6.1.1.4'
H H 0.0000 0.0000 'International Tables Vol C Tables 4.2.6.8 and 6.1.1.4'
N N 0.0061 0.0033 'International Tables Vol C Tables 4.2.6.8 and 6.1.1.4'
O O 0.0106 0.0060 'International Tables Vol C Tables 4.2.6.8 and 6.1.1.4'
S S 0.1246 0.1234 'International Tables Vol C Tables 4.2.6.8 and 6.1.1.4'
Br Br -0.2901 2.4595 'International Tables Vol C Tables 4.2.6.8 and 6.1.1.4'

loop_
_geom_angle_atom_site_label_1
_geom_angle_atom_site_label_2
_geom_angle_atom_site_label_3
_geom_angle_site_symmetry_1
_geom_angle_site_symmetry_3
_geom_angle
_geom_angle_publ_flag
O2 S1 O1 . . 120.86(13) ?
O2 S1 N1 . . 106.80(11) ?
O1 S1 N1 . . 105.58(12) ?
O2 S1 C1 . . 109.31(14) ?
O1 S1 C1 . . 109.10(12) ?
N1 S1 C1 . . 103.79(11) ?
C14 N1 C7 . . 106.31(19) ?
C14 N1 S1 . . 119.67(16) ?
C7 N1 S1 . . 121.71(16) ?
C2 C1 C6 . . 121.2(3) ?
C2 C1 S1 . . 118.9(2) ?
C6 C1 S1 . . 119.9(2) ?
C1 C2 C3 . . 118.8(3) ?
C1 C2 H2 . . 120.6 ?
C3 C2 H2 . . 120.6 ?
C4 C3 C2 . . 119.6(4) ?
C4 C3 H3 . . 120.2 ?
C2 C3 H3 . . 120.2 ?
C5 C4 C3 . . 121.3(4) ?
C5 C4 H4 . . 119.4 ?
C3 C4 H4 . . 119.4 ?
C4 C5 C6 . . 120.2(3) ?
C4 C5 H5 . . 119.9 ?
C6 C5 H5 . . 119.9 ?
C1 C6 C5 . . 119.0(3) ?
C1 C6 H6 . . 120.5 ?
C5 C6 H6 . . 120.5 ?
C8 C7 N1 . . 109.3(2) ?
C8 C7 C15 . . 125.8(2) ?
N1 C7 C15 . . 122.2(2) ?
C7 C8 C9 . . 108.6(2) ?
C7 C8 H8 . . 125.7 ?
C9 C8 H8 . . 125.7 ?
C14 C9 C10 . . 120.0(3) ?
C14 C9 C8 . . 107.5(2) ?
C10 C9 C8 . . 132.5(3) ?
C11 C10 C9 . . 118.2(3) ?
C11 C10 H10 . . 120.9 ?
C9 C10 H10 . . 120.9 ?
C10 C11 C12 . . 121.2(3) ?
C10 C11 H11 . . 119.4 ?
C12 C11 H11 . . 119.4 ?
C11 C12 C13 . . 122.5(3) ?
C11 C12 H12 . . 118.7 ?
C13 C12 H12 . . 118.7 ?
C14 C13 C12 . . 115.8(3) ?
C14 C13 H13 . . 122.1 ?
C12 C13 H13 . . 122.1 ?
C9 C14 C13 . . 122.3(2) ?
C9 C14 N1 . . 108.3(2) ?
C13 C14 N1 . . 129.4(2) ?
O3 C15 C16 . . 122.0(2) ?
O3 C15 C7 . . 119.8(2) ?
C16 C15 C7 . . 118.1(2) ?
C17 C16 C21 . . 119.0(2) ?
C17 C16 C15 . . 122.8(2) ?
C21 C16 C15 . . 118.1(2) ?
C16 C17 C18 . . 120.2(2) ?
C16 C17 H17 . . 119.9 ?
C18 C17 H17 . . 119.9 ?
C19 C18 C17 . . 119.2(2) ?
C19 C18 H18 . . 120.4 ?
C17 C18 H18 . . 120.4 ?
C18 C19 C20 . . 121.7(3) ?
C18 C19 Br1 . . 119.3(2) ?
C20 C19 Br1 . . 119.0(2) ?
C21 C20 C19 . . 118.8(3) ?
C21 C20 H20 . . 120.6 ?
C19 C20 H20 . . 120.6 ?
C20 C21 C16 . . 121.1(2) ?
C20 C21 H21 . . 119.4 ?
C16 C21 H21 . . 119.4 ?

loop_
_geom_bond_atom_site_label_1
_geom_bond_atom_site_label_2
_geom_bond_site_symmetry_2
_geom_bond_distance
_geom_bond_publ_flag
Br1 C19 . 1.895(3) ?
S1 O2 . 1.415(2) ?
S1 O1 . 1.4211(19) ?
S1 N1 . 1.682(2) ?
S1 C1 . 1.754(3) ?
O3 C15 . 1.215(3) ?
N1 C14 . 1.417(3) ?
N1 C7 . 1.424(3) ?
C1 C2 . 1.369(4) ?
C1 C6 . 1.376(4) ?
C2 C3 . 1.394(5) ?
C2 H2 . 0.9300 ?
C3 C4 . 1.370(5) ?
C3 H3 . 0.9300 ?
C4 C5 . 1.346(6) ?
C4 H4 . 0.9300 ?
C5 C6 . 1.385(5) ?
C5 H5 . 0.9300 ?
C6 H6 . 0.9300 ?
C7 C8 . 1.343(3) ?
C7 C15 . 1.490(3) ?
C8 C9 . 1.428(4) ?
C8 H8 . 0.9300 ?
C9 C14 . 1.384(4) ?
C9 C10 . 1.394(4) ?
C10 C11 . 1.362(5) ?
C10 H10 . 0.9300 ?
C11 C12 . 1.368(5) ?
C11 H11 . 0.9300 ?
C12 C13 . 1.388(4) ?
C12 H12 . 0.9300 ?
C13 C14 . 1.386(3) ?
C13 H13 . 0.9300 ?
C15 C16 . 1.485(3) ?
C16 C17 . 1.382(3) ?
C16 C21 . 1.387(3) ?
C17 C18 . 1.387(4) ?
C17 H17 . 0.9300 ?
C18 C19 . 1.367(4) ?
C18 H18 . 0.9300 ?
C19 C20 . 1.375(4) ?
C20 C21 . 1.370(4) ?
C20 H20 . 0.9300 ?
C21 H21 . 0.9300 ?

loop_
_geom_hbond_atom_site_label_D
_geom_hbond_atom_site_label_H
_geom_hbond_atom_site_label_A
_geom_hbond_site_symmetry_A
_geom_hbond_distance_DH
_geom_hbond_distance_HA
_geom_hbond_distance_DA
_geom_hbond_angle_DHA
_geom_hbond_publ_flag
C17 H17 O3 4_565 0.93 2.50 3.383(3) 158 y
C4 H4 Cg1 1_455 0.93 2.67 3.635(4) 127 y
C4 H4 Cg2 1_455 0.93 2.76 3.681(4) 169 y

loop_
_geom_torsion_atom_site_label_1
_geom_torsion_atom_site_label_2
_geom_torsion_atom_site_label_3
_geom_torsion_atom_site_label_4
_geom_torsion_site_symmetry_1
_geom_torsion_site_symmetry_2
_geom_torsion_site_symmetry_3
_geom_torsion_site_symmetry_4
_geom_torsion
_geom_torsion_publ_flag
O2 S1 N1 C14 . . . . 163.63(18) ?
O1 S1 N1 C14 . . . . -66.5(2) ?
C1 S1 N1 C14 . . . . 48.2(2) ?
O2 S1 N1 C7 . . . . 26.6(2) ?
O1 S1 N1 C7 . . . . 156.43(18) ?
C1 S1 N1 C7 . . . . -88.8(2) ?
O2 S1 C1 C2 . . . . 138.5(2) ?
O1 S1 C1 C2 . . . . 4.3(3) ?
N1 S1 C1 C2 . . . . -107.9(2) ?
O2 S1 C1 C6 . . . . -42.9(3) ?
O1 S1 C1 C6 . . . . -177.1(2) ?
N1 S1 C1 C6 . . . . 70.7(2) ?
C6 C1 C2 C3 . . . . -1.5(5) ?
S1 C1 C2 C3 . . . . 177.1(3) ?
C1 C2 C3 C4 . . . . 1.8(6) ?
C2 C3 C4 C5 . . . . -1.1(7) ?
C3 C4 C5 C6 . . . . 0.0(6) ?
C2 C1 C6 C5 . . . . 0.5(4) ?
S1 C1 C6 C5 . . . . -178.1(2) ?
C4 C5 C6 C1 . . . . 0.3(5) ?
C14 N1 C7 C8 . . . . 0.7(3) ?
S1 N1 C7 C8 . . . . 142.63(19) ?
C14 N1 C7 C15 . . . . 163.0(2) ?
S1 N1 C7 C15 . . . . -55.1(3) ?
N1 C7 C8 C9 . . . . -0.4(3) ?
C15 C7 C8 C9 . . . . -161.9(2) ?
C7 C8 C9 C14 . . . . -0.1(3) ?
C7 C8 C9 C10 . . . . 178.0(3) ?
C14 C9 C10 C11 . . . . -0.8(4) ?
C8 C9 C10 C11 . . . . -178.7(3) ?
C9 C10 C11 C12 . . . . 0.2(5) ?
C10 C11 C12 C13 . . . . 0.1(5) ?
C11 C12 C13 C14 . . . . 0.2(5) ?
C10 C9 C14 C13 . . . . 1.2(4) ?
C8 C9 C14 C13 . . . . 179.6(2) ?
C10 C9 C14 N1 . . . . -177.8(2) ?
C8 C9 C14 N1 . . . . 0.6(3) ?
C12 C13 C14 C9 . . . . -0.9(4) ?
C12 C13 C14 N1 . . . . 177.9(3) ?
C7 N1 C14 C9 . . . . -0.8(3) ?
S1 N1 C14 C9 . . . . -143.64(18) ?
C7 N1 C14 C13 . . . . -179.7(2) ?
S1 N1 C14 C13 . . . . 37.5(3) ?
C8 C7 C15 O3 . . . . 127.2(3) ?
N1 C7 C15 O3 . . . . -32.1(4) ?
C8 C7 C15 C16 . . . . -49.7(4) ?
N1 C7 C15 C16 . . . . 151.0(2) ?
O3 C15 C16 C17 . . . . 162.2(3) ?
C7 C15 C16 C17 . . . . -20.9(4) ?
O3 C15 C16 C21 . . . . -16.0(4) ?
C7 C15 C16 C21 . . . . 160.8(2) ?
C21 C16 C17 C18 . . . . 1.2(4) ?
C15 C16 C17 C18 . . . . -177.0(2) ?
C16 C17 C18 C19 . . . . -0.5(4) ?
C17 C18 C19 C20 . . . . -0.8(5) ?
C17 C18 C19 Br1 . . . . 178.9(2) ?
C18 C19 C20 C21 . . . . 1.4(5) ?
Br1 C19 C20 C21 . . . . -178.3(2) ?
C19 C20 C21 C16 . . . . -0.7(5) ?
C17 C16 C21 C20 . . . . -0.6(4) ?
C15 C16 C21 C20 . . . . 177.7(3) ?

loop_
_cod_related_entry_id
_cod_related_entry_database
_cod_related_entry_code
1 ChemSpider 30656266
